data_7214338
loop_
_publ_author_name
'Constable, Edwin C.'
'Housecroft, Catherine E.'
'Vujovic, Srboljub'
'Zampese, Jennifer A.'

_publ_section_title
;
 2D \\rightarrow 2D Parallel interpenetration of (4,4) sheets constructed
 from a ditopic bis(4,2&#x2032;:6&#x2032;,4&#x2032;&#x2032;-terpyridine)
;
_journal_issue 17
_journal_name_full CrystEngComm
_journal_page_first 3494
_journal_paper_doi 10.1039/c4ce00324a
_journal_volume 16
_journal_year 2014
_chemical_formula_moiety 'C52 H56 N6 O2'
_chemical_formula_sum 'C52 H56 N6 O2'
_chemical_formula_weight 797.03
_chemical_name_systematic
; 
 ? 
;
_space_group_crystal_system monoclinic
_space_group_IT_number 14
_space_group_name_Hall '-P 2ybc'
_space_group_name_H-M_alt 'P 1 21/c 1'
_symmetry_space_group_name_Hall '-P 2ybc'
_symmetry_space_group_name_H-M 'P 1 21/c 1'
_atom_sites_solution_hydrogens geom
_audit_creation_method SHELXL-2013
_cell_angle_alpha 90
_cell_angle_beta 90.571(3)
_cell_angle_gamma 90
_cell_formula_units_Z 2
_cell_length_a 13.3440(8)
_cell_length_b 11.0423(7)
_cell_length_c 14.6607(9)
_cell_measurement_reflns_used 9951
_cell_measurement_temperature 123(2)
_cell_measurement_theta_max 67.77
_cell_measurement_theta_min 5.01
_cell_volume 2160.1(2)
_computing_cell_refinement 'Bruker SAINT'
_computing_data_collection 'Bruker APEX2'
_computing_data_reduction 'Bruker SAINT'
_computing_molecular_graphics 'Bruker SHELXTL'
_computing_publication_material 'Bruker SHELXTL'
_computing_structure_refinement 'SHELXL-2013 (Sheldrick, 2013)'
_computing_structure_solution 'SHELXS-97 (Sheldrick, 2008)'
_diffrn_ambient_temperature 123(2)
_diffrn_measured_fraction_theta_full 0.999
_diffrn_measured_fraction_theta_max 0.989
_diffrn_measurement_device_type 'Bruker APEX-II CCD'
_diffrn_measurement_method '\f and \w scans'
_diffrn_radiation_type CuK\a
_diffrn_radiation_wavelength 1.54178
_diffrn_reflns_av_R_equivalents 0.0353
_diffrn_reflns_av_unetI/netI 0.0185
_diffrn_reflns_Laue_measured_fraction_full 0.999
_diffrn_reflns_Laue_measured_fraction_max 0.989
_diffrn_reflns_limit_h_max 16
_diffrn_reflns_limit_h_min -16
_diffrn_reflns_limit_k_max 13
_diffrn_reflns_limit_k_min -13
_diffrn_reflns_limit_l_max 17
_diffrn_reflns_limit_l_min -17
_diffrn_reflns_number 31623
_diffrn_reflns_point_group_measured_fraction_full 0.999
_diffrn_reflns_point_group_measured_fraction_max 0.989
_diffrn_reflns_theta_full 66.500
_diffrn_reflns_theta_max 68.475
_diffrn_reflns_theta_min 5.014
_exptl_absorpt_coefficient_mu 0.589
_exptl_absorpt_correction_T_max 0.965
_exptl_absorpt_correction_T_min 0.945
_exptl_absorpt_correction_type multi-scan
_exptl_absorpt_process_details sadabs
_exptl_crystal_colour yellow
_exptl_crystal_density_diffrn 1.225
_exptl_crystal_description block
_exptl_crystal_F_000 852
_exptl_crystal_size_max 0.250
_exptl_crystal_size_mid 0.080
_exptl_crystal_size_min 0.060
_refine_diff_density_max 0.262
_refine_diff_density_min -0.166
_refine_diff_density_rms 0.036
_refine_ls_extinction_method none
_refine_ls_goodness_of_fit_ref 1.034
_refine_ls_hydrogen_treatment constr
_refine_ls_matrix_type full
_refine_ls_number_parameters 272
_refine_ls_number_reflns 3923
_refine_ls_number_restraints 0
_refine_ls_restrained_S_all 1.034
_refine_ls_R_factor_all 0.0447
_refine_ls_R_factor_gt 0.0393
_refine_ls_shift/su_max 0.000
_refine_ls_shift/su_mean 0.000
_refine_ls_structure_factor_coef Fsqd
_refine_ls_weighting_details
; 
 w=1/[\s^2^(Fo^2^)+(0.0569P)^2^+0.7187P] 
 where P=(Fo^2^+2Fc^2^)/3 
;
_refine_ls_weighting_scheme calc
_refine_ls_wR_factor_gt 0.1046
_refine_ls_wR_factor_ref 0.1096
_reflns_Friedel_coverage 0.000
_reflns_number_gt 3425
_reflns_number_total 3923
_reflns_threshold_expression 'I > 2\s(I)'
_cod_data_source_file c4ce00324a2.cif
_cod_data_source_block 3t
_cod_database_code 7214338
_shelx_space_group_comment
; 
The symmetry employed for this shelxl refinement is uniquely defined 
by the following loop, which should always be used as a source of 
symmetry information in preference to the above space-group names. 
They are only intended as comments. 
;
_shelx_estimated_absorpt_t_min 0.867
_shelx_estimated_absorpt_t_max 0.966
_shelxl_version_number 2013-2

loop_
_space_group_symop_operation_xyz
'x, y, z'
'-x, y+1/2, -z+1/2'
'-x, -y, -z'
'x, -y-1/2, z-1/2'

loop_
_atom_site_label
_atom_site_type_symbol
_atom_site_fract_x
_atom_site_fract_y
_atom_site_fract_z
_atom_site_U_iso_or_equiv
_atom_site_adp_type
_atom_site_occupancy
_atom_site_site_symmetry_order
_atom_site_calc_flag
_atom_site_refinement_flags_posn
_atom_site_refinement_flags_adp
O1 O 0.30421(7) 0.02447(8) 0.55832(6) 0.0308(2) Uani 1 1 d . .
N1 N 0.82639(10) -0.54031(12) 0.16791(9) 0.0434(3) Uani 1 1 d . .
N2 N 0.66097(8) -0.47478(10) 0.47140(7) 0.0268(2) Uani 1 1 d . .
N3 N 0.55798(9) -0.70443(11) 0.75353(8) 0.0353(3) Uani 1 1 d . .
C1 C 0.78164(13) -0.43225(15) 0.16602(10) 0.0455(4) Uani 1 1 d . .
H1A H 0.7823 -0.3881 0.1104 0.055 Uiso 1 1 calc R U
C2 C 0.73419(12) -0.38033(14) 0.24004(10) 0.0407(4) Uani 1 1 d . .
H2A H 0.7046 -0.3024 0.2347 0.049 Uiso 1 1 calc R U
C3 C 0.73014(10) -0.44307(12) 0.32219(9) 0.0295(3) Uani 1 1 d . .
C4 C 0.77593(10) -0.55594(13) 0.32462(10) 0.0338(3) Uani 1 1 d . .
H4A H 0.7752 -0.6030 0.3788 0.041 Uiso 1 1 calc R U
C5 C 0.82267(11) -0.59921(14) 0.24744(10) 0.0397(3) Uani 1 1 d . .
H5A H 0.8543 -0.6761 0.2512 0.048 Uiso 1 1 calc R U
C6 C 0.67661(9) -0.39503(12) 0.40363(8) 0.0268(3) Uani 1 1 d . .
C7 C 0.64310(9) -0.27579(11) 0.40734(8) 0.0267(3) Uani 1 1 d . .
H7A H 0.6572 -0.2213 0.3590 0.032 Uiso 1 1 calc R U
C8 C 0.58879(9) -0.23717(11) 0.48238(8) 0.0261(3) Uani 1 1 d . .
C9 C 0.57230(9) -0.32023(11) 0.55202(8) 0.0262(3) Uani 1 1 d . .
H9A H 0.5356 -0.2971 0.6044 0.031 Uiso 1 1 calc R U
C10 C 0.60993(9) -0.43723(11) 0.54452(8) 0.0254(3) Uani 1 1 d . .
C11 C 0.61381(11) -0.72756(12) 0.68036(9) 0.0343(3) Uani 1 1 d . .
H11A H 0.6415 -0.8064 0.6745 0.041 Uiso 1 1 calc R U
C12 C 0.63388(10) -0.64412(12) 0.61253(9) 0.0301(3) Uani 1 1 d . .
H12A H 0.6752 -0.6657 0.5627 0.036 Uiso 1 1 calc R U
C13 C 0.59318(9) -0.52849(11) 0.61786(8) 0.0264(3) Uani 1 1 d . .
C14 C 0.53502(10) -0.50310(12) 0.69408(9) 0.0298(3) Uani 1 1 d . .
H14A H 0.5057 -0.4253 0.7015 0.036 Uiso 1 1 calc R U
C15 C 0.52050(11) -0.59250(13) 0.75872(9) 0.0336(3) Uani 1 1 d . .
H15A H 0.4812 -0.5729 0.8103 0.040 Uiso 1 1 calc R U
C16 C 0.54468(10) -0.11404(11) 0.48908(8) 0.0258(3) Uani 1 1 d . .
C17 C 0.44555(10) -0.10311(11) 0.51756(8) 0.0264(3) Uani 1 1 d . .
H17A H 0.4079 -0.1744 0.5292 0.032 Uiso 1 1 calc R U
C18 C 0.40052(10) 0.00884(11) 0.52936(8) 0.0259(3) Uani 1 1 d . .
C19 C 0.24413(10) -0.08102(12) 0.57594(9) 0.0334(3) Uani 1 1 d . .
H19A H 0.2828 -0.1409 0.6121 0.040 Uiso 1 1 calc R U
H19B H 0.2227 -0.1194 0.5179 0.040 Uiso 1 1 calc R U
C20 C 0.15419(11) -0.03822(14) 0.62859(10) 0.0376(3) Uani 1 1 d . .
H20A H 0.1052 -0.1052 0.6329 0.045 Uiso 1 1 calc R U
H20B H 0.1216 0.0292 0.5950 0.045 Uiso 1 1 calc R U
C21 C 0.18237(11) 0.00456(16) 0.72460(11) 0.0429(4) Uani 1 1 d . .
H21A H 0.2102 -0.0651 0.7590 0.051 Uiso 1 1 calc R U
H21B H 0.2361 0.0660 0.7197 0.051 Uiso 1 1 calc R U
C22 C 0.09780(12) 0.05788(18) 0.77827(11) 0.0496(4) Uani 1 1 d . .
H22A H 0.0431 -0.0025 0.7814 0.060 Uiso 1 1 calc R U
H22B H 0.0715 0.1293 0.7450 0.060 Uiso 1 1 calc R U
C23 C 0.12564(12) 0.09623(16) 0.87449(11) 0.0467(4) Uani 1 1 d . .
H23A H 0.1480 0.0239 0.9089 0.056 Uiso 1 1 calc R U
H23B H 0.1830 0.1529 0.8716 0.056 Uiso 1 1 calc R U
C24 C 0.04219(13) 0.15629(18) 0.92624(11) 0.0519(4) Uani 1 1 d . .
H24A H 0.0244 0.2326 0.8945 0.062 Uiso 1 1 calc R U
H24B H -0.0173 0.1028 0.9234 0.062 Uiso 1 1 calc R U
C25 C 0.06378(13) 0.18515(19) 1.02438(12) 0.0556(5) Uani 1 1 d . .
H25A H 0.1208 0.2425 1.0275 0.067 Uiso 1 1 calc R U
H25B H 0.0847 0.1099 1.0559 0.067 Uiso 1 1 calc R U
C26 C -0.02317(15) 0.2391(2) 1.07440(14) 0.0659(5) Uani 1 1 d . .
H26A H -0.0384 0.3193 1.0492 0.099 Uiso 1 1 calc R U
H26B H -0.0060 0.2468 1.1393 0.099 Uiso 1 1 calc R U
H26C H -0.0819 0.1865 1.0673 0.099 Uiso 1 1 calc R U

loop_
_atom_site_aniso_label
_atom_site_aniso_U_11
_atom_site_aniso_U_22
_atom_site_aniso_U_33
_atom_site_aniso_U_23
_atom_site_aniso_U_13
_atom_site_aniso_U_12
O1 0.0348(5) 0.0246(5) 0.0331(5) -0.0001(4) 0.0072(4) -0.0010(4)
N1 0.0470(7) 0.0476(8) 0.0358(7) -0.0107(6) 0.0106(5) 0.0015(6)
N2 0.0317(5) 0.0257(5) 0.0231(5) -0.0013(4) -0.0003(4) 0.0007(4)
N3 0.0490(7) 0.0303(6) 0.0266(6) 0.0059(5) -0.0046(5) -0.0017(5)
C1 0.0602(10) 0.0461(9) 0.0305(8) -0.0019(7) 0.0125(7) 0.0031(7)
C2 0.0546(9) 0.0363(8) 0.0315(7) -0.0008(6) 0.0095(6) 0.0053(7)
C3 0.0308(6) 0.0308(7) 0.0270(7) -0.0049(5) 0.0022(5) -0.0029(5)
C4 0.0363(7) 0.0333(7) 0.0319(7) -0.0032(6) 0.0017(6) 0.0014(6)
C5 0.0396(8) 0.0381(8) 0.0416(8) -0.0090(6) 0.0054(6) 0.0049(6)
C6 0.0302(6) 0.0274(6) 0.0230(6) -0.0026(5) -0.0002(5) -0.0013(5)
C7 0.0339(7) 0.0249(6) 0.0213(6) 0.0004(5) 0.0016(5) -0.0024(5)
C8 0.0324(6) 0.0231(6) 0.0228(6) -0.0018(5) -0.0017(5) -0.0020(5)
C9 0.0343(7) 0.0241(6) 0.0201(6) -0.0021(5) 0.0017(5) -0.0016(5)
C10 0.0294(6) 0.0248(6) 0.0219(6) -0.0012(5) -0.0021(5) -0.0010(5)
C11 0.0469(8) 0.0245(7) 0.0315(7) 0.0020(5) -0.0066(6) 0.0025(6)
C12 0.0383(7) 0.0255(6) 0.0263(6) -0.0014(5) -0.0026(5) 0.0008(5)
C13 0.0321(6) 0.0243(6) 0.0228(6) -0.0004(5) -0.0049(5) -0.0024(5)
C14 0.0398(7) 0.0256(7) 0.0239(6) 0.0011(5) -0.0011(5) 0.0017(5)
C15 0.0449(8) 0.0333(7) 0.0225(6) 0.0021(5) -0.0010(6) -0.0006(6)
C16 0.0378(7) 0.0236(6) 0.0158(5) -0.0006(5) 0.0005(5) 0.0000(5)
C17 0.0376(7) 0.0226(6) 0.0191(6) -0.0002(5) 0.0023(5) -0.0032(5)
C18 0.0352(7) 0.0253(6) 0.0172(6) -0.0007(5) 0.0017(5) 0.0001(5)
C19 0.0386(7) 0.0280(7) 0.0336(7) 0.0000(6) 0.0038(6) -0.0049(6)
C20 0.0351(7) 0.0385(8) 0.0392(8) 0.0020(6) 0.0030(6) -0.0036(6)
C21 0.0369(8) 0.0517(9) 0.0401(8) -0.0024(7) 0.0036(6) 0.0011(7)
C22 0.0429(9) 0.0669(11) 0.0390(8) 0.0003(8) 0.0012(7) 0.0101(8)
C23 0.0413(8) 0.0551(10) 0.0438(9) -0.0031(7) 0.0021(7) 0.0043(7)
C24 0.0440(9) 0.0673(12) 0.0444(9) -0.0048(8) -0.0001(7) 0.0105(8)
C25 0.0481(9) 0.0655(12) 0.0531(10) -0.0136(9) -0.0011(8) 0.0073(9)
C26 0.0598(11) 0.0822(14) 0.0558(11) -0.0225(10) 0.0067(9) 0.0045(10)

loop_
_atom_type_symbol
_atom_type_description
_atom_type_scat_dispersion_real
_atom_type_scat_dispersion_imag
_atom_type_scat_source
C C 0.0181 0.0091 'International Tables Vol C Tables 4.2.6.8 and 6.1.1.4'
H H 0.0000 0.0000 'International Tables Vol C Tables 4.2.6.8 and 6.1.1.4'
N N 0.0311 0.0180 'International Tables Vol C Tables 4.2.6.8 and 6.1.1.4'
O O 0.0492 0.0322 'International Tables Vol C Tables 4.2.6.8 and 6.1.1.4'

loop_
_geom_angle_atom_site_label_1
_geom_angle_atom_site_label_2
_geom_angle_atom_site_label_3
_geom_angle
_geom_angle_site_symmetry_1
_geom_angle_site_symmetry_3
C18 O1 C19 118.70(10) . .
C1 N1 C5 115.64(12) . .
C10 N2 C6 118.13(11) . .
C15 N3 C11 115.75(12) . .
N1 C1 C2 124.15(15) . .
N1 C1 H1A 117.9 . .
C2 C1 H1A 117.9 . .
C1 C2 C3 119.60(14) . .
C1 C2 H2A 120.2 . .
C3 C2 H2A 120.2 . .
C4 C3 C2 116.64(12) . .
C4 C3 C6 120.79(12) . .
C2 C3 C6 122.54(12) . .
C5 C4 C3 119.42(13) . .
C5 C4 H4A 120.3 . .
C3 C4 H4A 120.3 . .
N1 C5 C4 124.53(14) . .
N1 C5 H5A 117.7 . .
C4 C5 H5A 117.7 . .
N2 C6 C7 122.55(11) . .
N2 C6 C3 115.88(11) . .
C7 C6 C3 121.55(11) . .
C8 C7 C6 119.42(12) . .
C8 C7 H7A 120.3 . .
C6 C7 H7A 120.3 . .
C7 C8 C9 117.77(12) . .
C7 C8 C16 122.89(11) . .
C9 C8 C16 119.29(11) . .
C10 C9 C8 119.63(11) . .
C10 C9 H9A 120.2 . .
C8 C9 H9A 120.2 . .
N2 C10 C9 122.48(11) . .
N2 C10 C13 116.61(11) . .
C9 C10 C13 120.90(11) . .
N3 C11 C12 124.25(13) . .
N3 C11 H11A 117.9 . .
C12 C11 H11A 117.9 . .
C11 C12 C13 119.52(12) . .
C11 C12 H12A 120.2 . .
C13 C12 H12A 120.2 . .
C12 C13 C14 116.77(12) . .
C12 C13 C10 121.23(12) . .
C14 C13 C10 122.00(11) . .
C15 C14 C13 119.21(12) . .
C15 C14 H14A 120.4 . .
C13 C14 H14A 120.4 . .
N3 C15 C14 124.49(13) . .
N3 C15 H15A 117.8 . .
C14 C15 H15A 117.8 . .
C17 C16 C18 118.95(12) . 3_656
C17 C16 C8 118.43(11) . .
C18 C16 C8 122.59(11) 3_656 .
C18 C17 C16 121.84(12) . .
C18 C17 H17A 119.1 . .
C16 C17 H17A 119.1 . .
O1 C18 C17 124.12(11) . .
O1 C18 C16 116.68(11) . 3_656
C17 C18 C16 119.20(12) . 3_656
O1 C19 C20 106.60(11) . .
O1 C19 H19A 110.4 . .
C20 C19 H19A 110.4 . .
O1 C19 H19B 110.4 . .
C20 C19 H19B 110.4 . .
H19A C19 H19B 108.6 . .
C19 C20 C21 112.22(12) . .
C19 C20 H20A 109.2 . .
C21 C20 H20A 109.2 . .
C19 C20 H20B 109.2 . .
C21 C20 H20B 109.2 . .
H20A C20 H20B 107.9 . .
C22 C21 C20 115.11(13) . .
C22 C21 H21A 108.5 . .
C20 C21 H21A 108.5 . .
C22 C21 H21B 108.5 . .
C20 C21 H21B 108.5 . .
H21A C21 H21B 107.5 . .
C21 C22 C23 114.75(14) . .
C21 C22 H22A 108.6 . .
C23 C22 H22A 108.6 . .
C21 C22 H22B 108.6 . .
C23 C22 H22B 108.6 . .
H22A C22 H22B 107.6 . .
C24 C23 C22 114.58(14) . .
C24 C23 H23A 108.6 . .
C22 C23 H23A 108.6 . .
C24 C23 H23B 108.6 . .
C22 C23 H23B 108.6 . .
H23A C23 H23B 107.6 . .
C25 C24 C23 116.16(14) . .
C25 C24 H24A 108.2 . .
C23 C24 H24A 108.2 . .
C25 C24 H24B 108.2 . .
C23 C24 H24B 108.2 . .
H24A C24 H24B 107.4 . .
C24 C25 C26 114.27(16) . .
C24 C25 H25A 108.7 . .
C26 C25 H25A 108.7 . .
C24 C25 H25B 108.7 . .
C26 C25 H25B 108.7 . .
H25A C25 H25B 107.6 . .
C25 C26 H26A 109.5 . .
C25 C26 H26B 109.5 . .
H26A C26 H26B 109.5 . .
C25 C26 H26C 109.5 . .
H26A C26 H26C 109.5 . .
H26B C26 H26C 109.5 . .

loop_
_geom_bond_atom_site_label_1
_geom_bond_atom_site_label_2
_geom_bond_distance
_geom_bond_site_symmetry_2
O1 C18 1.3684(16) .
O1 C19 1.4390(16) .
N1 C1 1.335(2) .
N1 C5 1.336(2) .
N2 C10 1.3414(16) .
N2 C6 1.3455(17) .
N3 C15 1.3358(18) .
N3 C11 1.3368(19) .
C1 C2 1.386(2) .
C1 H1A 0.9500 .
C2 C3 1.391(2) .
C2 H2A 0.9500 .
C3 C4 1.388(2) .
C3 C6 1.4947(18) .
C4 C5 1.383(2) .
C4 H4A 0.9500 .
C5 H5A 0.9500 .
C6 C7 1.3918(18) .
C7 C8 1.3905(18) .
C7 H7A 0.9500 .
C8 C9 1.3915(18) .
C8 C16 1.4852(17) .
C9 C10 1.3908(18) .
C9 H9A 0.9500 .
C10 C13 1.4921(17) .
C11 C12 1.3838(19) .
C11 H11A 0.9500 .
C12 C13 1.3900(18) .
C12 H12A 0.9500 .
C13 C14 1.3954(18) .
C14 C15 1.3834(19) .
C14 H14A 0.9500 .
C15 H15A 0.9500 .
C16 C17 1.3964(18) .
C16 C18 1.4003(18) 3_656
C17 C18 1.3861(18) .
C17 H17A 0.9500 .
C18 C16 1.4003(18) 3_656
C19 C20 1.5093(19) .
C19 H19A 0.9900 .
C19 H19B 0.9900 .
C20 C21 1.528(2) .
C20 H20A 0.9900 .
C20 H20B 0.9900 .
C21 C22 1.502(2) .
C21 H21A 0.9900 .
C21 H21B 0.9900 .
C22 C23 1.516(2) .
C22 H22A 0.9900 .
C22 H22B 0.9900 .
C23 C24 1.507(2) .
C23 H23A 0.9900 .
C23 H23B 0.9900 .
C24 C25 1.499(2) .
C24 H24A 0.9900 .
C24 H24B 0.9900 .
C25 C26 1.502(2) .
C25 H25A 0.9900 .
C25 H25B 0.9900 .
C26 H26A 0.9800 .
C26 H26B 0.9800 .
C26 H26C 0.9800 .
